data_7249523
loop_
_publ_author_name
'Zhang, Guoqiang'
'Pan, Rongkai'
'Liu, Shenggui'
'Chen, Huihui'

_publ_section_title
;
 Synthesis, crystal structures and luminescence properties of Zn(ii) and
 Cd(ii) coordination compounds assembled from flexible bis(quinolyl)
 ligands with symmetrical spacers: the influence of coordinated anions
;
_journal_issue 46
_journal_name_full CrystEngComm
_journal_page_first 6627
_journal_page_last 6639
_journal_paper_doi 10.1039/D4CE00768A
_journal_volume 26
_journal_year 2024
_chemical_formula_moiety 'C24 H24 Cd2 I3 N7 O3, C3 H7 N O, 0.25(H2 O)'
_chemical_formula_sum 'C27 H31.5 Cd2 I3 N8 O4.25'
_chemical_formula_weight 1141.60
_space_group_crystal_system triclinic
_space_group_IT_number 2
_space_group_name_Hall '-P 1'
_space_group_name_H-M_alt 'P -1'
_atom_sites_solution_hydrogens mixed
_atom_sites_solution_primary dual
_atom_sites_solution_secondary difmap
_audit_block_doi 10.5517/ccdc.csd.cc2jcsyn
_audit_creation_date 2024-05-28
_audit_creation_method
;
Olex2 1.5
(compiled 2022.04.07 svn.rca3783a0 for OlexSys, GUI svn.r6498)
;
_audit_update_record
;
2024-07-28 deposited with the CCDC.	2024-10-29 downloaded from the CCDC.
;
_cell_angle_alpha 60.806(15)
_cell_angle_beta 67.338(12)
_cell_angle_gamma 81.515(9)
_cell_formula_units_Z 2
_cell_length_a 12.5273(11)
_cell_length_b 13.4647(17)
_cell_length_c 13.625(2)
_cell_measurement_reflns_used 3546
_cell_measurement_temperature 170(2)
_cell_measurement_theta_max 23.4330
_cell_measurement_theta_min 4.2030
_cell_volume 1849.1(5)
_computing_cell_refinement 'CrysAlisPro 1.171.38.41 (Rigaku OD, 2015)'
_computing_data_collection 'CrysAlisPro 1.171.38.41 (Rigaku OD, 2015)'
_computing_data_reduction 'CrysAlisPro 1.171.38.41 (Rigaku OD, 2015)'
_computing_molecular_graphics 'Olex2 1.5 (Dolomanov et al., 2009)'
_computing_publication_material 'Olex2 1.5 (Dolomanov et al., 2009)'
_computing_structure_refinement 'SHELXL 2019/3 (Sheldrick, 2015)'
_computing_structure_solution 'SHELXT  (Sheldrick, 2015)'
_diffrn_ambient_temperature 170(2)
_diffrn_detector_area_resol_mean 8.0606
_diffrn_detector_type Eos
_diffrn_measured_fraction_theta_full 0.997
_diffrn_measured_fraction_theta_max 0.821
_diffrn_measurement_details
;
List of Runs (angles in degrees, time in seconds):

  # Type    Start    End  Width  t~exp~   \w     \q     \k     \f   Frames
#--------------------------------------------------------------------------
  1  \w    -16.00  25.00   1.00    5.00    --   15.49 -57.00   0.00   41
  2  \w     -7.00  21.00   1.00    5.00    --  -16.28 -99.00   0.00   28
  3  \w    -25.00   0.00   1.00    5.00    --  -16.28 -99.00-120.00   25
  4  \w     29.00  54.00   1.00    5.00    --   15.49 -99.00-180.00   25
  5  \w    -36.00  47.00   1.00    5.00    --  -16.28  19.00-120.00   83
  6  \w     -9.00  82.00   1.00    5.00    --   15.49  77.00 -60.00   91
  7  \w    -25.00  51.00   1.00    5.00    --   15.49 -99.00 150.00   76
  8  \w    -46.00   2.00   1.00    5.00    --  -16.28  19.00 150.00   48
;
_diffrn_measurement_device 'four-circle diffractometer'
_diffrn_measurement_device_type 'Xcalibur, Eos, Gemini'
_diffrn_measurement_method '\w scans'
_diffrn_radiation_type MoK\a
_diffrn_radiation_wavelength 0.71073
_diffrn_reflns_av_R_equivalents 0.0532
_diffrn_reflns_av_unetI/netI 0.1022
_diffrn_reflns_Laue_measured_fraction_full 0.997
_diffrn_reflns_Laue_measured_fraction_max 0.821
_diffrn_reflns_limit_h_max 17
_diffrn_reflns_limit_h_min -16
_diffrn_reflns_limit_k_max 17
_diffrn_reflns_limit_k_min -18
_diffrn_reflns_limit_l_max 18
_diffrn_reflns_limit_l_min -15
_diffrn_reflns_number 17122
_diffrn_reflns_point_group_measured_fraction_full 0.997
_diffrn_reflns_point_group_measured_fraction_max 0.821
_diffrn_reflns_theta_full 25.242
_diffrn_reflns_theta_max 29.656
_diffrn_reflns_theta_min 3.426
_exptl_absorpt_coefficient_mu 3.697
_exptl_absorpt_correction_T_max 1.00000
_exptl_absorpt_correction_T_min 0.57126
_exptl_absorpt_correction_type multi-scan
_exptl_absorpt_process_details
;
CrysAlisPro 1.171.38.41 (Rigaku Oxford Diffraction, 2015)
Empirical absorption correction using spherical harmonics,
 implemented in SCALE3 ABSPACK scaling algorithm.
;
_exptl_crystal_colour 'clear light brown'
_exptl_crystal_colour_lustre clear
_exptl_crystal_colour_modifier light
_exptl_crystal_colour_primary brown
_exptl_crystal_density_diffrn 2.050
_exptl_crystal_description block
_exptl_crystal_F_000 1077
_exptl_crystal_size_max 0.16
_exptl_crystal_size_mid 0.15
_exptl_crystal_size_min 0.14
_refine_diff_density_max 1.079
_refine_diff_density_min -1.073
_refine_diff_density_rms 0.143
_refine_ls_extinction_method none
_refine_ls_goodness_of_fit_ref 1.024
_refine_ls_hydrogen_treatment constr
_refine_ls_matrix_type full
_refine_ls_number_parameters 490
_refine_ls_number_reflns 8591
_refine_ls_number_restraints 184
_refine_ls_restrained_S_all 1.017
_refine_ls_R_factor_all 0.1261
_refine_ls_R_factor_gt 0.0647
_refine_ls_shift/su_max 0.001
_refine_ls_shift/su_mean 0.000
_refine_ls_structure_factor_coef Fsqd
_refine_ls_weighting_details 'w=1/[\s^2^(Fo^2^)+(0.0381P)^2^] where P=(Fo^2^+2Fc^2^)/3'
_refine_ls_weighting_scheme calc
_refine_ls_wR_factor_gt 0.1075
_refine_ls_wR_factor_ref 0.1359
_reflns_Friedel_coverage 0.000
_reflns_number_gt 4831
_reflns_number_total 8591
_reflns_threshold_expression 'I > 2\s(I)'
_cod_data_source_file d4ce00768a2.cif
_cod_data_source_block 2335042
_cod_depositor_comments 'Adding full bibliography for 7249521--7249527.cif.'
_cod_original_cell_volume 1849.0(5)
_cod_original_formula_sum 'C27 H31.50 Cd2 I3 N8 O4.25'
_cod_database_code 7249523
_shelx_shelxl_version_number 2019/3
_shelx_space_group_comment
;
The symmetry employed for this shelxl refinement is uniquely defined
by the following loop, which should always be used as a source of
symmetry information in preference to the above space-group names.
They are only intended as comments.
;
_shelx_estimated_absorpt_t_max 0.626
_shelx_estimated_absorpt_t_min 0.589
_olex2_refinement_description
;
1. Fixed Uiso
 At 1.2 times of:
  All C(H) groups, All N(H) groups
 At 1.5 times of:
  All C(H,H,H) groups, All O(H,H) groups
2. Restrained planarity
 C27, N8, C25A, C26A
 with sigma of 0.1
 C27, N8, C25, C26
 with sigma of 0.1
3. Uiso/Uaniso restraints and constraints
N8 \\sim C25 \\sim C26 \\sim C25A \\sim C26A: within 2A with sigma of 0.01 and
sigma for terminal atoms of 0.02 within 2A
O3 \\sim C22 \\sim C23 \\sim C24 \\sim N7 \\sim C22A \\sim C23A \\sim C24A
\\sim N7A: within 2A with sigma of 0.01 and sigma for terminal atoms of 0.02
within 2A
Cd1 \\sim I1 \\sim I2 \\sim I1A \\sim I2A: within 2A with sigma of 0.01 and
sigma for terminal atoms of 0.02 within 2A
Uanis(O5) \\sim Ueq: with sigma of 0.01 and sigma for terminal atoms of 0.02
4. Same fragment restrains
{Cd1, I1A, I2A} sigma for 1-2: 0.01, 1-3: 0.02
as in
{Cd1, I1, I2}
{O3, C22A, C23A, C24A, N7A} sigma for 1-2: 0.01, 1-3: 0.02
as in
{O3, C22, C23, C24, N7}
{N8, C25A, C26A} sigma for 1-2: 0.01, 1-3: 0.02
as in
{N8, C25, C26}
5. Others
 Sof(C22A)=Sof(H22D)=Sof(H22E)=Sof(H22F)=Sof(C23A)=Sof(H23D)=Sof(H23E)=
 Sof(H23F)=Sof(C24A)=Sof(H24A)=Sof(N7A)=1-FVAR(1)
 Sof(C22)=Sof(H22A)=Sof(H22B)=Sof(H22C)=Sof(C23)=Sof(H23A)=Sof(H23B)=Sof(H23C)=
 Sof(C24)=Sof(H24)=Sof(N7)=FVAR(1)
 Sof(C25A)=Sof(H25D)=Sof(H25E)=Sof(H25F)=Sof(C26A)=Sof(H26D)=Sof(H26E)=
 Sof(H26F)=1-FVAR(2)
 Sof(C25)=Sof(H25A)=Sof(H25B)=Sof(H25C)=Sof(C26)=Sof(H26A)=Sof(H26B)=Sof(H26C)=
 FVAR(2)
 Sof(I1A)=Sof(I2A)=1-FVAR(3)
 Sof(I1)=Sof(I2)=FVAR(3)
 Fixed Sof: O5(0.25) H5A(0.25) H5B(0.25)
6.a Riding coordinates:
 O5(H5A,H5B)
6.b Rotating group:
 O2(H2A,H2B)
6.c Aromatic/amide H refined with riding coordinates:
 C2(H2), C3(H3), C5(H5), C6(H6), C7(H7), C8(H8), C10(H10), C12(H12), C14(H14),
 C15(H15), C17(H17), C18(H18), C19(H19), C20(H20), N4(H4), C24(H24), C27(H27),
 C24A(H24A)
6.d Idealised Me refined as rotating group:
 C22(H22A,H22B,H22C), C23(H23A,H23B,H23C), C25(H25A,H25B,H25C), C26(H26A,H26B,
 H26C), C22A(H22D,H22E,H22F), C23A(H23D,H23E,H23F), C25A(H25D,H25E,H25F),
 C26A(H26D,H26E,H26F)
;
_olex2_submission_special_instructions 'No special instructions were received'
_oxdiff_exptl_absorpt_empirical_details
;
Empirical correction (ABSPACK) includes:
- Absorption correction using spherical harmonics
- Frame scaling
;

loop_
_space_group_symop_operation_xyz
'x, y, z'
'-x, -y, -z'

loop_
_atom_site_label
_atom_site_type_symbol
_atom_site_fract_x
_atom_site_fract_y
_atom_site_fract_z
_atom_site_U_iso_or_equiv
_atom_site_adp_type
_atom_site_occupancy
_atom_site_site_symmetry_order
_atom_site_calc_flag
_atom_site_refinement_flags_posn
_atom_site_refinement_flags_adp
_atom_site_refinement_flags_occupancy
_atom_site_disorder_assembly
_atom_site_disorder_group
C1 C 0.5687(6) 0.2007(7) 0.4671(8) 0.040(2) Uani 1 1 d . . . . .
C2 C 0.4549(6) 0.1650(7) 0.5469(8) 0.040(2) Uani 1 1 d . . . . .
H2 H 0.395919 0.218474 0.543662 0.048 Uiso 1 1 calc R U . . .
C3 C 0.4292(7) 0.0545(7) 0.6285(8) 0.047(2) Uani 1 1 d . . . . .
H3 H 0.351681 0.029556 0.682663 0.056 Uiso 1 1 calc R U . . .
C4 C 0.5176(7) -0.0249(7) 0.6339(7) 0.040(2) Uani 1 1 d . . . . .
C5 C 0.4977(8) -0.1415(7) 0.7180(8) 0.055(2) Uani 1 1 d . . . . .
H5 H 0.421624 -0.170668 0.774142 0.066 Uiso 1 1 calc R U . . .
C6 C 0.5864(9) -0.2120(8) 0.7190(9) 0.063(3) Uani 1 1 d . . . . .
H6 H 0.572999 -0.290593 0.776320 0.076 Uiso 1 1 calc R U . . .
C7 C 0.6969(8) -0.1695(7) 0.6361(9) 0.057(3) Uani 1 1 d . . . . .
H7 H 0.758141 -0.220439 0.637427 0.068 Uiso 1 1 calc R U . . .
C8 C 0.7211(7) -0.0580(7) 0.5532(8) 0.047(2) Uani 1 1 d . . . . .
H8 H 0.798090 -0.031427 0.498244 0.056 Uiso 1 1 calc R U . . .
C9 C 0.6303(6) 0.0184(6) 0.5496(7) 0.0339(18) Uani 1 1 d . . . . .
C10 C 0.5969(6) 0.3195(6) 0.3742(8) 0.043(2) Uani 1 1 d . . . . .
H10 H 0.538992 0.373883 0.373080 0.052 Uiso 1 1 calc R U . . .
C11 C 0.8317(6) 0.4746(7) 0.1270(8) 0.042(2) Uani 1 1 d . . . . .
C12 C 0.8021(6) 0.7521(7) -0.0861(8) 0.045(2) Uani 1 1 d . . . . .
H12 H 0.877468 0.771688 -0.146581 0.054 Uiso 1 1 calc R U . . .
C13 C 0.7093(7) 0.8317(6) -0.0992(8) 0.042(2) Uani 1 1 d . . . . .
C14 C 0.7326(8) 0.9423(7) -0.1967(9) 0.058(3) Uani 1 1 d . . . . .
H14 H 0.808426 0.966731 -0.255606 0.070 Uiso 1 1 calc R U . . .
C15 C 0.6437(9) 1.0136(7) -0.2047(9) 0.059(3) Uani 1 1 d . . . . .
H15 H 0.658755 1.090047 -0.267813 0.071 Uiso 1 1 calc R U . . .
C16 C 0.5305(8) 0.9768(7) -0.1221(9) 0.049(2) Uani 1 1 d . . . . .
C17 C 0.4330(9) 1.0456(8) -0.1308(10) 0.061(3) Uani 1 1 d . . . . .
H17 H 0.443795 1.122753 -0.191992 0.073 Uiso 1 1 calc R U . . .
C18 C 0.3289(10) 1.0027(9) -0.0548(11) 0.072(3) Uani 1 1 d . . . . .
H18 H 0.265072 1.049774 -0.062473 0.086 Uiso 1 1 calc R U . . .
C19 C 0.3079(8) 0.8898(9) 0.0376(11) 0.068(3) Uani 1 1 d . . . . .
H19 H 0.230907 0.861669 0.091230 0.082 Uiso 1 1 calc R U . . .
C20 C 0.3983(7) 0.8199(8) 0.0508(9) 0.055(2) Uani 1 1 d . . . . .
H20 H 0.383874 0.743234 0.113344 0.066 Uiso 1 1 calc R U . . .
C21 C 0.5125(7) 0.8616(6) -0.0285(8) 0.042(2) Uani 1 1 d . . . . .
Cd1 Cd 0.83657(4) 0.21916(5) 0.31612(6) 0.0480(2) Uani 1 1 d D . . . .
I1 I 0.9652(8) 0.1919(12) 0.4479(9) 0.084(2) Uani 0.40(4) 1 d D U P A 1
I2 I 0.8940(10) 0.1182(12) 0.1714(10) 0.0661(18) Uani 0.40(4) 1 d D U P A 1
Cd2 Cd 0.60302(4) 0.62044(5) 0.16600(6) 0.04071(18) Uani 1 1 d . . . . .
N1 N 0.6531(5) 0.1305(5) 0.4677(6) 0.0365(16) Uani 1 1 d . . . . .
N2 N 0.6976(5) 0.3505(5) 0.2955(6) 0.0400(16) Uani 1 1 d . . . . .
N3 N 0.7207(5) 0.4613(5) 0.2038(6) 0.0375(16) Uani 1 1 d . . . . .
N4 N 0.8616(5) 0.5790(5) 0.0269(7) 0.0493(19) Uani 1 1 d . . . . .
H4 H 0.933487 0.595841 -0.024784 0.059 Uiso 1 1 calc R U . . .
N5 N 0.7791(5) 0.6568(5) 0.0078(6) 0.0396(16) Uani 1 1 d . . . . .
N6 N 0.6037(5) 0.7934(5) -0.0164(6) 0.0405(17) Uani 1 1 d . . . . .
O1 O 0.9080(4) 0.4034(4) 0.1380(6) 0.0563(17) Uani 1 1 d . . . . .
O2 O 0.5114(5) 0.5179(5) 0.1207(6) 0.0650(19) Uani 1 1 d . . . . .
H2A H 0.563412 0.487314 0.080593 0.098 Uiso 1 1 d R U . . .
H2B H 0.478183 0.564994 0.070562 0.098 Uiso 1 1 d R U . . .
O3 O 0.7316(5) 0.7063(6) 0.2051(7) 0.0697(19) Uani 1 1 d D U . . .
C22 C 0.8583(19) 0.8009(16) 0.269(3) 0.091(5) Uani 0.61(2) 1 d D U P B 1
H22A H 0.795153 0.847957 0.289376 0.136 Uiso 0.61(2) 1 calc R U P B 1
H22B H 0.887256 0.827231 0.181709 0.136 Uiso 0.61(2) 1 calc R U P B 1
H22C H 0.921177 0.807136 0.291707 0.136 Uiso 0.61(2) 1 calc R U P B 1
C23 C 0.8364(17) 0.615(2) 0.4424(16) 0.087(5) Uani 0.61(2) 1 d D U P B 1
H23A H 0.915730 0.630302 0.430866 0.131 Uiso 0.61(2) 1 calc R U P B 1
H23B H 0.825294 0.535113 0.466404 0.131 Uiso 0.61(2) 1 calc R U P B 1
H23C H 0.781534 0.632802 0.505537 0.131 Uiso 0.61(2) 1 calc R U P B 1
C24 C 0.7548(18) 0.6519(17) 0.2950(15) 0.070(4) Uani 0.61(2) 1 d D U P B 1
H24 H 0.724173 0.575401 0.344689 0.084 Uiso 0.61(2) 1 calc R U P B 1
N7 N 0.8168(16) 0.6859(16) 0.3316(15) 0.071(3) Uani 0.61(2) 1 d D U P B 1
I3 I 0.42348(5) 0.61357(6) 0.36356(6) 0.0677(2) Uani 1 1 d . . . . .
I1A I 0.9542(9) 0.2240(16) 0.4443(7) 0.110(2) Uani 0.60(4) 1 d D U P A 2
I2A I 0.9050(8) 0.1041(8) 0.1852(8) 0.0833(18) Uani 0.60(4) 1 d D U P A 2
C27 C 0.7453(11) 0.3875(11) -0.0305(13) 0.089(4) Uani 1 1 d . . . . .
H27 H 0.769656 0.333149 0.033306 0.107 Uiso 1 1 calc R U . . .
N8 N 0.8264(8) 0.4325(8) -0.1368(11) 0.079(3) Uani 1 1 d D U . . .
C25 C 0.806(3) 0.493(3) -0.250(2) 0.100(8) Uani 0.53(4) 1 d D U P C 1
H25A H 0.816755 0.441737 -0.284907 0.150 Uiso 0.53(4) 1 calc R U P C 1
H25B H 0.860840 0.558975 -0.306575 0.150 Uiso 0.53(4) 1 calc R U P C 1
H25C H 0.726659 0.518654 -0.234924 0.150 Uiso 0.53(4) 1 calc R U P C 1
C26 C 0.9467(13) 0.412(3) -0.143(3) 0.082(7) Uani 0.53(4) 1 d D U P C 1
H26A H 0.967445 0.454230 -0.110612 0.122 Uiso 0.53(4) 1 calc R U P C 1
H26B H 0.998296 0.437923 -0.227156 0.122 Uiso 0.53(4) 1 calc R U P C 1
H26C H 0.954522 0.330465 -0.095291 0.122 Uiso 0.53(4) 1 calc R U P C 1
O4 O 0.6425(6) 0.4052(7) -0.0013(8) 0.101(3) Uani 1 1 d . . . . .
C22A C 0.908(2) 0.814(2) 0.196(3) 0.082(7) Uani 0.39(2) 1 d D U P B 2
H22D H 0.871418 0.887615 0.177679 0.123 Uiso 0.39(2) 1 calc R U P B 2
H22E H 0.928289 0.799272 0.127380 0.123 Uiso 0.39(2) 1 calc R U P B 2
H22F H 0.978596 0.817249 0.209522 0.123 Uiso 0.39(2) 1 calc R U P B 2
C23A C 0.838(2) 0.695(4) 0.414(3) 0.086(6) Uani 0.39(2) 1 d D U P B 2
H23D H 0.897366 0.639079 0.427869 0.129 Uiso 0.39(2) 1 calc R U P B 2
H23E H 0.763098 0.662088 0.478400 0.129 Uiso 0.39(2) 1 calc R U P B 2
H23F H 0.859160 0.762854 0.413297 0.129 Uiso 0.39(2) 1 calc R U P B 2
C24A C 0.750(3) 0.681(2) 0.294(2) 0.070(5) Uani 0.39(2) 1 d D U P B 2
H24A H 0.702305 0.621233 0.367690 0.085 Uiso 0.39(2) 1 calc R U P B 2
N7A N 0.831(2) 0.727(3) 0.300(2) 0.074(4) Uani 0.39(2) 1 d D U P B 2
C25A C 0.787(2) 0.537(3) -0.216(3) 0.110(11) Uani 0.47(4) 1 d D U P C 2
H25D H 0.705885 0.545278 -0.174719 0.165 Uiso 0.47(4) 1 calc R U P C 2
H25E H 0.795665 0.533300 -0.289114 0.165 Uiso 0.47(4) 1 calc R U P C 2
H25F H 0.834285 0.601901 -0.238836 0.165 Uiso 0.47(4) 1 calc R U P C 2
C26A C 0.9429(15) 0.395(3) -0.180(3) 0.079(7) Uani 0.47(4) 1 d D U P C 2
H26D H 1.000241 0.450324 -0.198821 0.118 Uiso 0.47(4) 1 calc R U P C 2
H26E H 0.954627 0.389542 -0.252116 0.118 Uiso 0.47(4) 1 calc R U P C 2
H26F H 0.951847 0.320389 -0.116576 0.118 Uiso 0.47(4) 1 calc R U P C 2
O5 O 0.862(3) 0.306(3) -0.342(4) 0.135(13) Uani 0.25 1 d . U P . .
H5A H 0.846031 0.361468 -0.402232 0.203 Uiso 0.25 1 d R U P . .
H5B H 0.801571 0.259268 -0.300722 0.203 Uiso 0.25 1 d R U P . .

loop_
_atom_site_aniso_label
_atom_site_aniso_U_11
_atom_site_aniso_U_22
_atom_site_aniso_U_33
_atom_site_aniso_U_23
_atom_site_aniso_U_13
_atom_site_aniso_U_12
C1 0.041(4) 0.039(5) 0.039(6) -0.013(4) -0.020(4) 0.000(4)
C2 0.036(4) 0.037(5) 0.040(6) -0.014(4) -0.011(4) 0.000(3)
C3 0.047(5) 0.055(6) 0.038(6) -0.023(5) -0.011(4) -0.002(4)
C4 0.051(5) 0.043(5) 0.029(5) -0.013(4) -0.017(4) -0.010(4)
C5 0.062(6) 0.041(5) 0.046(7) -0.009(5) -0.010(5) -0.022(4)
C6 0.083(7) 0.042(6) 0.058(8) -0.013(6) -0.029(6) -0.008(5)
C7 0.064(6) 0.034(5) 0.066(8) -0.014(5) -0.030(5) 0.005(4)
C8 0.044(5) 0.033(5) 0.054(7) -0.010(5) -0.024(4) 0.003(4)
C9 0.041(4) 0.034(4) 0.029(5) -0.013(4) -0.017(4) -0.002(3)
C10 0.045(5) 0.029(4) 0.048(6) -0.017(4) -0.013(4) 0.005(4)
C11 0.033(4) 0.034(5) 0.044(6) -0.009(4) -0.010(4) 0.001(3)
C12 0.040(4) 0.032(4) 0.041(6) -0.006(4) -0.009(4) 0.003(4)
C13 0.064(5) 0.029(4) 0.034(5) -0.011(4) -0.026(5) 0.007(4)
C14 0.089(7) 0.026(5) 0.039(6) -0.002(5) -0.019(5) 0.002(5)
C15 0.109(8) 0.027(5) 0.049(7) -0.016(5) -0.042(6) 0.010(5)
C16 0.074(6) 0.042(5) 0.046(6) -0.025(5) -0.039(5) 0.024(5)
C17 0.089(7) 0.041(5) 0.074(8) -0.030(6) -0.057(7) 0.029(5)
C18 0.101(8) 0.067(7) 0.083(10) -0.040(7) -0.076(8) 0.043(7)
C19 0.063(6) 0.083(8) 0.081(9) -0.054(8) -0.039(6) 0.031(6)
C20 0.057(5) 0.049(6) 0.063(7) -0.025(6) -0.032(5) 0.018(4)
C21 0.067(6) 0.027(4) 0.040(6) -0.016(4) -0.032(5) 0.017(4)
Cd1 0.0351(3) 0.0336(3) 0.0548(5) -0.0087(3) -0.0136(3) 0.0046(2)
I1 0.060(2) 0.082(4) 0.089(3) -0.010(2) -0.047(2) 0.000(2)
I2 0.059(2) 0.067(4) 0.062(3) -0.035(2) -0.001(2) -0.010(3)
Cd2 0.0406(3) 0.0334(3) 0.0418(4) -0.0141(3) -0.0159(3) 0.0080(2)
N1 0.034(3) 0.028(4) 0.038(5) -0.009(3) -0.011(3) 0.000(3)
N2 0.039(4) 0.030(4) 0.045(5) -0.010(4) -0.020(3) 0.004(3)
N3 0.031(3) 0.025(3) 0.031(4) 0.001(3) -0.006(3) 0.004(3)
N4 0.035(3) 0.033(4) 0.050(5) -0.005(4) -0.008(3) 0.006(3)
N5 0.042(4) 0.027(3) 0.035(5) -0.004(3) -0.014(3) 0.006(3)
N6 0.057(4) 0.020(3) 0.050(5) -0.016(3) -0.030(4) 0.013(3)
O1 0.036(3) 0.031(3) 0.062(5) -0.004(3) -0.007(3) 0.011(2)
O2 0.066(4) 0.067(4) 0.084(6) -0.043(4) -0.043(4) 0.016(3)
O3 0.076(4) 0.064(4) 0.087(6) -0.043(4) -0.037(4) 0.005(3)
C22 0.070(9) 0.082(9) 0.111(11) -0.042(9) -0.028(8) -0.003(8)
C23 0.080(8) 0.108(11) 0.081(10) -0.046(9) -0.030(8) -0.013(9)
C24 0.068(5) 0.072(7) 0.089(7) -0.050(6) -0.030(5) -0.003(6)
N7 0.064(5) 0.074(7) 0.092(7) -0.049(6) -0.030(5) -0.006(6)
I3 0.0640(4) 0.0693(5) 0.0510(5) -0.0246(4) -0.0120(3) 0.0159(3)
I1A 0.091(2) 0.114(5) 0.117(2) -0.021(2) -0.0685(18) -0.015(2)
I2A 0.079(2) 0.0553(16) 0.107(4) -0.041(2) -0.0218(19) 0.0043(14)
C27 0.094(9) 0.115(11) 0.099(12) -0.067(10) -0.066(9) 0.040(8)
N8 0.074(5) 0.086(6) 0.091(8) -0.043(6) -0.048(5) 0.014(5)
C25 0.087(11) 0.095(14) 0.090(14) -0.020(12) -0.038(11) 0.011(11)
C26 0.074(10) 0.117(12) 0.091(14) -0.071(11) -0.045(9) 0.022(9)
O4 0.068(5) 0.150(8) 0.137(8) -0.102(7) -0.058(5) 0.048(5)
C22A 0.070(11) 0.073(10) 0.105(12) -0.055(10) -0.014(10) 0.001(10)
C23A 0.073(9) 0.098(11) 0.095(11) -0.051(10) -0.029(9) -0.004(10)
C24A 0.069(6) 0.071(7) 0.090(7) -0.050(7) -0.030(6) -0.001(6)
N7A 0.068(6) 0.077(8) 0.093(7) -0.052(7) -0.028(6) 0.000(6)
C25A 0.083(12) 0.087(14) 0.106(15) -0.010(13) -0.033(12) 0.012(12)
C26A 0.068(10) 0.123(13) 0.083(14) -0.063(11) -0.050(9) 0.019(10)
O5 0.111(18) 0.17(2) 0.14(2) -0.068(16) -0.058(15) -0.002(15)

loop_
_atom_type_symbol
_atom_type_description
_atom_type_scat_dispersion_real
_atom_type_scat_dispersion_imag
_atom_type_scat_source
C C 0.0033 0.0016 'International Tables Vol C Tables 4.2.6.8 and 6.1.1.4'
H H 0.0000 0.0000 'International Tables Vol C Tables 4.2.6.8 and 6.1.1.4'
Cd Cd -0.8075 1.2024 'International Tables Vol C Tables 4.2.6.8 and 6.1.1.4'
I I -0.4742 1.8119 'International Tables Vol C Tables 4.2.6.8 and 6.1.1.4'
N N 0.0061 0.0033 'International Tables Vol C Tables 4.2.6.8 and 6.1.1.4'
O O 0.0106 0.0060 'International Tables Vol C Tables 4.2.6.8 and 6.1.1.4'

loop_
_geom_angle_atom_site_label_1
_geom_angle_atom_site_label_2
_geom_angle_atom_site_label_3
_geom_angle
_geom_angle_site_symmetry_1
_geom_angle_site_symmetry_3
_geom_angle_publ_flag
C2 C1 C10 120.1(7) . . ?
N1 C1 C2 122.6(7) . . ?
N1 C1 C10 117.2(7) . . ?
C1 C2 H2 120.2 . . ?
C3 C2 C1 119.5(8) . . ?
C3 C2 H2 120.2 . . ?
C2 C3 H3 119.9 . . ?
C2 C3 C4 120.1(7) . . ?
C4 C3 H3 119.9 . . ?
C5 C4 C3 123.3(8) . . ?
C5 C4 C9 120.1(8) . . ?
C9 C4 C3 116.6(7) . . ?
C4 C5 H5 119.9 . . ?
C6 C5 C4 120.1(8) . . ?
C6 C5 H5 119.9 . . ?
C5 C6 H6 120.1 . . ?
C5 C6 C7 119.8(9) . . ?
C7 C6 H6 120.1 . . ?
C6 C7 H7 118.7 . . ?
C8 C7 C6 122.6(8) . . ?
C8 C7 H7 118.7 . . ?
C7 C8 H8 120.4 . . ?
C7 C8 C9 119.2(8) . . ?
C9 C8 H8 120.4 . . ?
C4 C9 C8 118.3(7) . . ?
N1 C9 C4 121.8(7) . . ?
N1 C9 C8 120.0(7) . . ?
C1 C10 H10 119.8 . . ?
N2 C10 C1 120.4(7) . . ?
N2 C10 H10 119.8 . . ?
N3 C11 N4 114.9(7) . . ?
O1 C11 N3 127.5(8) . . ?
O1 C11 N4 117.6(7) . . ?
C13 C12 H12 120.9 . . ?
N5 C12 H12 120.9 . . ?
N5 C12 C13 118.1(7) . . ?
C14 C13 C12 120.3(8) . . ?
N6 C13 C12 117.0(7) . . ?
N6 C13 C14 122.7(8) . . ?
C13 C14 H14 120.9 . . ?
C15 C14 C13 118.3(9) . . ?
C15 C14 H14 120.9 . . ?
C14 C15 H15 119.3 . . ?
C14 C15 C16 121.4(9) . . ?
C16 C15 H15 119.3 . . ?
C15 C16 C17 123.7(9) . . ?
C15 C16 C21 117.1(8) . . ?
C17 C16 C21 119.1(9) . . ?
C16 C17 H17 119.9 . . ?
C18 C17 C16 120.1(10) . . ?
C18 C17 H17 119.9 . . ?
C17 C18 H18 118.8 . . ?
C17 C18 C19 122.4(10) . . ?
C19 C18 H18 118.8 . . ?
C18 C19 H19 120.0 . . ?
C20 C19 C18 120.1(10) . . ?
C20 C19 H19 120.0 . . ?
C19 C20 H20 120.0 . . ?
C19 C20 C21 120.0(9) . . ?
C21 C20 H20 120.0 . . ?
C20 C21 C16 118.3(7) . . ?
N6 C21 C16 120.8(8) . . ?
N6 C21 C20 120.8(7) . . ?
I1 Cd1 I2 120.9(3) . . ?
N1 Cd1 I1 102.8(3) . . ?
N1 Cd1 I2 104.8(2) . . ?
N1 Cd1 O1 136.83(19) . . ?
N1 Cd1 I1A 103.1(2) . . ?
N1 Cd1 I2A 105.0(2) . . ?
N2 Cd1 I1 121.3(3) . . ?
N2 Cd1 I2 116.9(4) . . ?
N2 Cd1 N1 70.5(2) . . ?
N2 Cd1 O1 66.7(2) . . ?
N2 Cd1 I1A 112.9(4) . . ?
N2 Cd1 I2A 122.3(3) . . ?
O1 Cd1 I1 103.7(3) . . ?
O1 Cd1 I2 89.9(3) . . ?
O1 Cd1 I1A 98.3(3) . . ?
O1 Cd1 I2A 93.2(3) . . ?
I1A Cd1 I2A 123.6(3) . . ?
N3 Cd2 N6 133.6(2) . . ?
N3 Cd2 O3 87.4(2) . . ?
N3 Cd2 I3 115.59(15) . . ?
N5 Cd2 N3 67.6(2) . . ?
N5 Cd2 N6 68.1(2) . . ?
N5 Cd2 O2 97.2(2) . . ?
N5 Cd2 O3 74.8(2) . . ?
N5 Cd2 I3 164.51(15) . . ?
N6 Cd2 O3 93.8(2) . . ?
N6 Cd2 I3 110.79(15) . . ?
O2 Cd2 N3 82.4(2) . . ?
O2 Cd2 N6 90.2(2) . . ?
O2 Cd2 O3 168.9(2) . . ?
O2 Cd2 I3 98.27(15) . . ?
O3 Cd2 I3 89.98(16) . . ?
C1 N1 C9 119.4(6) . . ?
C1 N1 Cd1 113.9(5) . . ?
C9 N1 Cd1 126.7(5) . . ?
C10 N2 Cd1 117.6(5) . . ?
C10 N2 N3 119.6(6) . . ?
N3 N2 Cd1 122.7(4) . . ?
C11 N3 Cd2 118.9(5) . . ?
C11 N3 N2 109.8(6) . . ?
N2 N3 Cd2 131.3(4) . . ?
C11 N4 H4 120.3 . . ?
N5 N4 C11 119.4(6) . . ?
N5 N4 H4 120.3 . . ?
C12 N5 Cd2 120.3(5) . . ?
C12 N5 N4 121.4(6) . . ?
N4 N5 Cd2 117.7(5) . . ?
C13 N6 C21 119.5(7) . . ?
C13 N6 Cd2 113.5(5) . . ?
C21 N6 Cd2 125.7(6) . . ?
C11 O1 Cd1 113.0(5) . . ?
Cd2 O2 H2A 109.3 . . ?
Cd2 O2 H2B 109.2 . . ?
H2A O2 H2B 104.4 . . ?
C24 O3 Cd2 119.7(9) . . ?
C24A O3 Cd2 132.4(12) . . ?
H22A C22 H22B 109.5 . . ?
H22A C22 H22C 109.5 . . ?
H22B C22 H22C 109.5 . . ?
N7 C22 H22A 109.5 . . ?
N7 C22 H22B 109.5 . . ?
N7 C22 H22C 109.5 . . ?
H23A C23 H23B 109.5 . . ?
H23A C23 H23C 109.5 . . ?
H23B C23 H23C 109.5 . . ?
N7 C23 H23A 109.5 . . ?
N7 C23 H23B 109.5 . . ?
N7 C23 H23C 109.5 . . ?
O3 C24 H24 116.3 . . ?
O3 C24 N7 127.5(16) . . ?
N7 C24 H24 116.3 . . ?
C22 N7 C23 116.1(13) . . ?
C24 N7 C22 120.3(14) . . ?
C24 N7 C23 123.3(15) . . ?
N8 C27 H27 115.5 . . ?
O4 C27 H27 115.5 . . ?
O4 C27 N8 129.1(13) . . ?
C27 N8 C25 124.5(15) . . ?
C27 N8 C26 117.3(16) . . ?
C27 N8 C25A 109.4(16) . . ?
C27 N8 C26A 129.9(16) . . ?
C25 N8 C26 117.9(14) . . ?
C25A N8 C26A 120.7(16) . . ?
N8 C25 H25A 109.5 . . ?
N8 C25 H25B 109.5 . . ?
N8 C25 H25C 109.5 . . ?
H25A C25 H25B 109.5 . . ?
H25A C25 H25C 109.5 . . ?
H25B C25 H25C 109.5 . . ?
N8 C26 H26A 109.5 . . ?
N8 C26 H26B 109.5 . . ?
N8 C26 H26C 109.5 . . ?
H26A C26 H26B 109.5 . . ?
H26A C26 H26C 109.5 . . ?
H26B C26 H26C 109.5 . . ?
H22D C22A H22E 109.5 . . ?
H22D C22A H22F 109.5 . . ?
H22E C22A H22F 109.5 . . ?
N7A C22A H22D 109.5 . . ?
N7A C22A H22E 109.5 . . ?
N7A C22A H22F 109.5 . . ?
H23D C23A H23E 109.5 . . ?
H23D C23A H23F 109.5 . . ?
H23E C23A H23F 109.5 . . ?
N7A C23A H23D 109.5 . . ?
N7A C23A H23E 109.5 . . ?
N7A C23A H23F 109.5 . . ?
O3 C24A H24A 116.9 . . ?
O3 C24A N7A 126.2(19) . . ?
N7A C24A H24A 116.9 . . ?
C22A N7A C23A 117.9(15) . . ?
C24A N7A C22A 121.3(16) . . ?
C24A N7A C23A 120.7(18) . . ?
N8 C25A H25D 109.5 . . ?
N8 C25A H25E 109.5 . . ?
N8 C25A H25F 109.5 . . ?
H25D C25A H25E 109.5 . . ?
H25D C25A H25F 109.5 . . ?
H25E C25A H25F 109.5 . . ?
N8 C26A H26D 109.5 . . ?
N8 C26A H26E 109.5 . . ?
N8 C26A H26F 109.5 . . ?
H26D C26A H26E 109.5 . . ?
H26D C26A H26F 109.5 . . ?
H26E C26A H26F 109.5 . . ?
H5A O5 H5B 104.5 . . ?

loop_
_geom_bond_atom_site_label_1
_geom_bond_atom_site_label_2
_geom_bond_distance
_geom_bond_site_symmetry_2
_geom_bond_publ_flag
C1 C2 1.395(10) . ?
C1 C10 1.460(11) . ?
C1 N1 1.310(9) . ?
C2 H2 0.9500 . ?
C2 C3 1.343(11) . ?
C3 H3 0.9500 . ?
C3 C4 1.419(11) . ?
C4 C5 1.407(11) . ?
C4 C9 1.411(10) . ?
C5 H5 0.9500 . ?
C5 C6 1.351(12) . ?
C6 H6 0.9500 . ?
C6 C7 1.385(12) . ?
C7 H7 0.9500 . ?
C7 C8 1.356(11) . ?
C8 H8 0.9500 . ?
C8 C9 1.415(10) . ?
C9 N1 1.357(9) . ?
C10 H10 0.9500 . ?
C10 N2 1.262(9) . ?
C11 N3 1.353(9) . ?
C11 N4 1.367(10) . ?
C11 O1 1.247(8) . ?
C12 H12 0.9500 . ?
C12 C13 1.461(10) . ?
C12 N5 1.262(10) . ?
C13 C14 1.402(11) . ?
C13 N6 1.332(9) . ?
C14 H14 0.9500 . ?
C14 C15 1.361(11) . ?
C15 H15 0.9500 . ?
C15 C16 1.399(12) . ?
C16 C17 1.426(11) . ?
C16 C21 1.426(11) . ?
C17 H17 0.9500 . ?
C17 C18 1.305(13) . ?
C18 H18 0.9500 . ?
C18 C19 1.400(14) . ?
C19 H19 0.9500 . ?
C19 C20 1.370(11) . ?
C20 H20 0.9500 . ?
C20 C21 1.409(11) . ?
C21 N6 1.365(9) . ?
Cd1 I1 2.714(6) . ?
Cd1 I2 2.737(5) . ?
Cd1 N1 2.392(6) . ?
Cd1 N2 2.284(6) . ?
Cd1 O1 2.440(6) . ?
Cd1 I1A 2.711(4) . ?
Cd1 I2A 2.727(4) . ?
Cd2 N3 2.367(6) . ?
Cd2 N5 2.319(6) . ?
Cd2 N6 2.438(7) . ?
Cd2 O2 2.335(5) . ?
Cd2 O3 2.455(6) . ?
Cd2 I3 2.7323(10) . ?
N2 N3 1.379(8) . ?
N4 H4 0.8800 . ?
N4 N5 1.361(8) . ?
O2 H2A 0.8711 . ?
O2 H2B 0.8719 . ?
O3 C24 1.207(14) . ?
O3 C24A 1.200(15) . ?
C22 H22A 0.9800 . ?
C22 H22B 0.9800 . ?
C22 H22C 0.9800 . ?
C22 N7 1.415(18) . ?
C23 H23A 0.9800 . ?
C23 H23B 0.9800 . ?
C23 H23C 0.9800 . ?
C23 N7 1.435(17) . ?
C24 H24 0.9500 . ?
C24 N7 1.299(13) . ?
C27 H27 0.9500 . ?
C27 N8 1.299(14) . ?
C27 O4 1.216(12) . ?
N8 C25 1.459(17) . ?
N8 C26 1.468(14) . ?
N8 C25A 1.451(17) . ?
N8 C26A 1.462(14) . ?
C25 H25A 0.9800 . ?
C25 H25B 0.9800 . ?
C25 H25C 0.9800 . ?
C26 H26A 0.9800 . ?
C26 H26B 0.9800 . ?
C26 H26C 0.9800 . ?
C22A H22D 0.9800 . ?
C22A H22E 0.9800 . ?
C22A H22F 0.9800 . ?
C22A N7A 1.411(19) . ?
C23A H23D 0.9800 . ?
C23A H23E 0.9800 . ?
C23A H23F 0.9800 . ?
C23A N7A 1.433(18) . ?
C24A H24A 0.9500 . ?
C24A N7A 1.301(14) . ?
C25A H25D 0.9800 . ?
C25A H25E 0.9800 . ?
C25A H25F 0.9800 . ?
C26A H26D 0.9800 . ?
C26A H26E 0.9800 . ?
C26A H26F 0.9800 . ?
O5 H5A 0.8699 . ?
O5 H5B 0.8700 . ?

loop_
_geom_torsion_atom_site_label_1
_geom_torsion_atom_site_label_2
_geom_torsion_atom_site_label_3
_geom_torsion_atom_site_label_4
_geom_torsion
_geom_torsion_site_symmetry_1
_geom_torsion_site_symmetry_2
_geom_torsion_site_symmetry_3
_geom_torsion_site_symmetry_4
_geom_torsion_publ_flag
C1 C2 C3 C4 0.6(12) . . . . ?
C1 C10 N2 Cd1 -6.3(10) . . . . ?
C1 C10 N2 N3 175.7(7) . . . . ?
C2 C1 C10 N2 -174.1(7) . . . . ?
C2 C1 N1 C9 -0.7(12) . . . . ?
C2 C1 N1 Cd1 178.8(6) . . . . ?
C2 C3 C4 C5 179.0(8) . . . . ?
C2 C3 C4 C9 -0.7(11) . . . . ?
C3 C4 C5 C6 -179.1(8) . . . . ?
C3 C4 C9 C8 179.2(7) . . . . ?
C3 C4 C9 N1 0.2(11) . . . . ?
C4 C5 C6 C7 -0.7(14) . . . . ?
C4 C9 N1 C1 0.5(11) . . . . ?
C4 C9 N1 Cd1 -178.9(5) . . . . ?
C5 C4 C9 C8 -0.6(11) . . . . ?
C5 C4 C9 N1 -179.5(7) . . . . ?
C5 C6 C7 C8 0.8(15) . . . . ?
C6 C7 C8 C9 -0.7(14) . . . . ?
C7 C8 C9 C4 0.6(12) . . . . ?
C7 C8 C9 N1 179.6(8) . . . . ?
C8 C9 N1 C1 -178.5(7) . . . . ?
C8 C9 N1 Cd1 2.2(10) . . . . ?
C9 C4 C5 C6 0.6(13) . . . . ?
C10 C1 C2 C3 177.1(8) . . . . ?
C10 C1 N1 C9 -177.7(7) . . . . ?
C10 C1 N1 Cd1 1.7(9) . . . . ?
C10 N2 N3 C11 -177.3(7) . . . . ?
C10 N2 N3 Cd2 3.7(10) . . . . ?
C11 N4 N5 C12 -176.9(8) . . . . ?
C11 N4 N5 Cd2 12.5(9) . . . . ?
C12 C13 C14 C15 -179.6(8) . . . . ?
C12 C13 N6 C21 -175.9(7) . . . . ?
C12 C13 N6 Cd2 16.9(8) . . . . ?
C13 C12 N5 Cd2 -8.7(10) . . . . ?
C13 C12 N5 N4 -179.1(7) . . . . ?
C13 C14 C15 C16 -3.3(13) . . . . ?
C14 C13 N6 C21 3.0(11) . . . . ?
C14 C13 N6 Cd2 -164.2(6) . . . . ?
C14 C15 C16 C17 -175.8(8) . . . . ?
C14 C15 C16 C21 0.5(12) . . . . ?
C15 C16 C17 C18 175.3(9) . . . . ?
C15 C16 C21 C20 -175.5(7) . . . . ?
C15 C16 C21 N6 4.2(11) . . . . ?
C16 C17 C18 C19 0.4(15) . . . . ?
C16 C21 N6 C13 -5.9(11) . . . . ?
C16 C21 N6 Cd2 159.6(6) . . . . ?
C17 C16 C21 C20 1.0(12) . . . . ?
C17 C16 C21 N6 -179.4(7) . . . . ?
C17 C18 C19 C20 -0.1(15) . . . . ?
C18 C19 C20 C21 0.2(14) . . . . ?
C19 C20 C21 C16 -0.6(12) . . . . ?
C19 C20 C21 N6 179.7(8) . . . . ?
C20 C21 N6 C13 173.8(7) . . . . ?
C20 C21 N6 Cd2 -20.7(10) . . . . ?
C21 C16 C17 C18 -0.9(13) . . . . ?
Cd1 N2 N3 C11 4.9(8) . . . . ?
Cd1 N2 N3 Cd2 -174.2(3) . . . . ?
Cd2 O3 C24 N7 -176.8(18) . . . . ?
Cd2 O3 C24A N7A 172(2) . . . . ?
N1 C1 C2 C3 0.1(12) . . . . ?
N1 C1 C10 N2 3.0(11) . . . . ?
N3 C11 N4 N5 -4.2(11) . . . . ?
N3 C11 O1 Cd1 3.2(11) . . . . ?
N4 C11 N3 Cd2 -6.0(9) . . . . ?
N4 C11 N3 N2 174.8(7) . . . . ?
N4 C11 O1 Cd1 -177.0(6) . . . . ?
N5 C12 C13 C14 174.6(8) . . . . ?
N5 C12 C13 N6 -6.6(11) . . . . ?
N6 C13 C14 C15 1.6(13) . . . . ?
O1 C11 N3 Cd2 173.9(7) . . . . ?
O1 C11 N3 N2 -5.3(12) . . . . ?
O1 C11 N4 N5 176.0(7) . . . . ?
O3 C24 N7 C22 5(3) . . . . ?
O3 C24 N7 C23 178(2) . . . . ?
O3 C24A N7A C22A -1(6) . . . . ?
O3 C24A N7A C23A 175(3) . . . . ?
O4 C27 N8 C25 -17(2) . . . . ?
O4 C27 N8 C26 168.5(18) . . . . ?
O4 C27 N8 C25A 18(2) . . . . ?
O4 C27 N8 C26A -164(2) . . . . ?
